data_7700443
loop_
_publ_author_name
'Frogley, Benjamin J.'
'Hill, Anthony F.'
'Onn, Chee S.'

_publ_section_title
;
 Auriferous alkynylselenolatoalkylidynes.
;
_journal_issue 31
_journal_name_full 'Dalton transactions (Cambridge, England : 2003)'
_journal_page_first 11715
_journal_page_last 11723
_journal_paper_doi 10.1039/c9dt02314c
_journal_volume 48
_journal_year 2019
_chemical_formula_moiety 'C24 H31 Au B Cl N6 O2 Se W'
_chemical_formula_sum 'C24 H31 Au B Cl N6 O2 Se W'
_chemical_formula_weight 941.58
_space_group_crystal_system monoclinic
_space_group_IT_number 15
_space_group_name_Hall '-C 2yc'
_space_group_name_H-M_alt 'C 1 2/c 1'
_symmetry_space_group_name_Hall '-C 2yc'
_symmetry_space_group_name_H-M 'C 1 2/c 1'
_atom_sites_solution_hydrogens geom
_audit_creation_method SHELXL-2014/7
_audit_update_record
;
2019-04-23 deposited with the CCDC.    2019-07-04 downloaded from the CCDC.
;
_cell_angle_alpha 90
_cell_angle_beta 93.1460(10)
_cell_angle_gamma 90
_cell_formula_units_Z 8
_cell_length_a 33.8009(6)
_cell_length_b 8.10370(10)
_cell_length_c 21.5412(3)
_cell_measurement_reflns_used 11129
_cell_measurement_temperature 150.0(1)
_cell_measurement_theta_max 73.5600
_cell_measurement_theta_min 4.9870
_cell_volume 5891.51(15)
_computing_cell_refinement 'CrysAlisPro 1.171.38.46 (Rigaku OD, 2015)'
_computing_data_collection 'CrysAlisPro 1.171.38.46 (Rigaku OD, 2015)'
_computing_data_reduction 'CrysAlisPro 1.171.38.46 (Rigaku OD, 2015)'
_computing_structure_refinement 'SHELXL-2014/7 (Sheldrick, 2014)'
_computing_structure_solution 'SHELXL-2014/7 (Sheldrick, 2014)'
_diffrn_ambient_temperature 150.0(1)
_diffrn_detector_area_resol_mean 8.1297
_diffrn_measured_fraction_theta_full 0.995
_diffrn_measured_fraction_theta_max 0.986
_diffrn_measurement_device_type 'SuperNova, Dual, Cu at zero, EosS2'
_diffrn_measurement_method '\w scans'
_diffrn_radiation_type CuK\a
_diffrn_radiation_wavelength 1.54184
_diffrn_reflns_av_R_equivalents 0.0224
_diffrn_reflns_av_unetI/netI 0.0246
_diffrn_reflns_Laue_measured_fraction_full 0.995
_diffrn_reflns_Laue_measured_fraction_max 0.986
_diffrn_reflns_limit_h_max 40
_diffrn_reflns_limit_h_min -41
_diffrn_reflns_limit_k_max 9
_diffrn_reflns_limit_k_min -10
_diffrn_reflns_limit_l_max 15
_diffrn_reflns_limit_l_min -26
_diffrn_reflns_number 16986
_diffrn_reflns_point_group_measured_fraction_full 0.995
_diffrn_reflns_point_group_measured_fraction_max 0.986
_diffrn_reflns_theta_full 67.684
_diffrn_reflns_theta_max 73.864
_diffrn_reflns_theta_min 4.111
_diffrn_source 'micro-focus sealed X-ray tube'
_exptl_absorpt_coefficient_mu 18.848
_exptl_absorpt_correction_T_max 1.00000
_exptl_absorpt_correction_T_min 0.50291
_exptl_absorpt_correction_type multi-scan
_exptl_absorpt_process_details
;
CrysAlisPro 1.171.38.46 (Rigaku Oxford Diffraction, 2015)
Empirical absorption correction using spherical harmonics,
 implemented in SCALE3 ABSPACK scaling algorithm.
;
_exptl_crystal_colour 'clear light orange'
_exptl_crystal_density_diffrn 2.123
_exptl_crystal_description plate
_exptl_crystal_F_000 3536
_exptl_crystal_size_max 0.152
_exptl_crystal_size_mid 0.059
_exptl_crystal_size_min 0.043
_refine_diff_density_max 1.490
_refine_diff_density_min -1.781
_refine_diff_density_rms 0.132
_refine_ls_extinction_method none
_refine_ls_goodness_of_fit_ref 1.058
_refine_ls_hydrogen_treatment constr
_refine_ls_matrix_type full
_refine_ls_number_parameters 343
_refine_ls_number_reflns 5887
_refine_ls_number_restraints 0
_refine_ls_restrained_S_all 1.058
_refine_ls_R_factor_all 0.0301
_refine_ls_R_factor_gt 0.0279
_refine_ls_shift/su_max 0.002
_refine_ls_shift/su_mean 0.000
_refine_ls_structure_factor_coef Fsqd
_refine_ls_weighting_details 'w=1/[\s^2^(Fo^2^)+(0.0347P)^2^+36.8762P] where P=(Fo^2^+2Fc^2^)/3'
_refine_ls_weighting_scheme calc
_refine_ls_wR_factor_gt 0.0699
_refine_ls_wR_factor_ref 0.0713
_reflns_Friedel_coverage 0.000
_reflns_number_gt 5550
_reflns_number_total 5887
_reflns_threshold_expression 'I > 2\s(I)'
_cod_data_source_file c9dt02314c2.cif
_cod_data_source_block Compound_3e
_cod_depositor_comments 'Adding full bibliography for 7700440--7700447.cif.'
_cod_database_code 7700443
_shelx_shelxl_version_number 2014/7
_shelx_space_group_comment
;
The symmetry employed for this shelxl refinement is uniquely defined
by the following loop, which should always be used as a source of
symmetry information in preference to the above space-group names.
They are only intended as comments.
;

loop_
_space_group_symop_operation_xyz
'x, y, z'
'-x, y, -z+1/2'
'x+1/2, y+1/2, z'
'-x+1/2, y+1/2, -z+1/2'
'-x, -y, -z'
'x, -y, z-1/2'
'-x+1/2, -y+1/2, -z'
'x+1/2, -y+1/2, z-1/2'

loop_
_atom_site_label
_atom_site_type_symbol
_atom_site_fract_x
_atom_site_fract_y
_atom_site_fract_z
_atom_site_U_iso_or_equiv
_atom_site_adp_type
_atom_site_occupancy
_atom_site_site_symmetry_order
_atom_site_calc_flag
_atom_site_refinement_flags_posn
_atom_site_refinement_flags_adp
Au1 Au 0.60518(2) 0.70010(3) 0.38691(2) 0.02952(7) Uani 1 1 d . .
W1 W 0.63934(2) 0.88285(3) 0.48891(2) 0.02342(6) Uani 1 1 d . .
Se1 Se 0.70065(2) 0.80093(9) 0.36110(3) 0.04651(16) Uani 1 1 d . .
Cl1 Cl 0.55354(4) 0.56826(19) 0.33566(6) 0.0445(3) Uani 1 1 d . .
O2 O 0.68807(15) 1.1736(6) 0.4383(2) 0.0545(11) Uani 1 1 d . .
O1 O 0.71388(13) 0.6696(6) 0.5261(2) 0.0500(10) Uani 1 1 d . .
N5 N 0.58475(11) 1.0333(5) 0.47904(17) 0.0258(8) Uani 1 1 d . .
N1 N 0.64982(11) 1.0189(5) 0.57718(17) 0.0263(8) Uani 1 1 d . .
N6 N 0.56269(11) 1.0573(5) 0.53021(17) 0.0250(7) Uani 1 1 d . .
N2 N 0.61793(12) 1.0456(5) 0.61294(16) 0.0257(8) Uani 1 1 d . .
N4 N 0.57837(12) 0.7930(5) 0.58732(18) 0.0285(8) Uani 1 1 d . .
N3 N 0.60250(12) 0.7218(5) 0.54505(18) 0.0276(8) Uani 1 1 d . .
C2 C 0.68834(15) 0.7442(8) 0.5141(2) 0.0369(12) Uani 1 1 d . .
C13 C 0.57662(17) 0.5235(7) 0.6014(3) 0.0400(12) Uani 1 1 d . .
H13 H 0.5704 0.4196 0.6164 0.048 Uiso 1 1 calc R U
C3 C 0.67158(16) 1.0753(7) 0.4553(3) 0.0396(13) Uani 1 1 d . .
C18 C 0.53571(16) 1.2097(7) 0.4542(2) 0.0366(11) Uani 1 1 d . .
H18 H 0.5192 1.2822 0.4315 0.044 Uiso 1 1 calc R U
C1 C 0.65743(15) 0.8044(6) 0.4121(2) 0.0318(10) Uani 1 1 d . .
C5 C 0.68731(16) 0.5004(7) 0.2804(2) 0.0379(11) Uani 1 1 d . .
C4 C 0.68984(17) 0.6195(8) 0.3133(2) 0.0391(12) Uani 1 1 d . .
C8 C 0.67047(16) 1.1542(7) 0.6628(2) 0.0351(11) Uani 1 1 d . .
H8 H 0.6868 1.2078 0.6926 0.042 Uiso 1 1 calc R U
C19 C 0.53295(14) 1.1640(6) 0.5152(2) 0.0302(10) Uani 1 1 d . .
C11 C 0.62437(19) 0.4387(7) 0.5178(3) 0.0438(13) Uani 1 1 d . .
H11A H 0.6194 0.4583 0.4741 0.066 Uiso 1 1 calc R U
H11B H 0.6163 0.3285 0.5275 0.066 Uiso 1 1 calc R U
H11C H 0.6521 0.4516 0.5285 0.066 Uiso 1 1 calc R U
C7 C 0.68191(15) 1.0841(7) 0.6075(2) 0.0318(10) Uani 1 1 d . .
C9 C 0.63052(16) 1.1285(6) 0.6647(2) 0.0312(10) Uani 1 1 d . .
C14 C 0.56311(15) 0.6727(7) 0.6222(2) 0.0350(11) Uani 1 1 d . .
C12 C 0.60151(16) 0.5585(7) 0.5535(2) 0.0341(11) Uani 1 1 d . .
C17 C 0.56830(16) 1.1250(7) 0.4332(2) 0.0339(11) Uani 1 1 d . .
C16 C 0.5833(2) 1.1286(9) 0.3692(3) 0.0498(15) Uani 1 1 d . .
H16A H 0.6114 1.1108 0.3715 0.075 Uiso 1 1 calc R U
H16B H 0.5775 1.2341 0.3505 0.075 Uiso 1 1 calc R U
H16C H 0.5705 1.0434 0.3444 0.075 Uiso 1 1 calc R U
C10 C 0.60394(18) 1.1726(8) 0.7156(2) 0.0416(13) Uani 1 1 d . .
H10A H 0.5812 1.2306 0.6984 0.062 Uiso 1 1 calc R U
H10B H 0.6181 1.2417 0.7455 0.062 Uiso 1 1 calc R U
H10C H 0.5956 1.0738 0.7357 0.062 Uiso 1 1 calc R U
C20 C 0.50216(15) 1.2154(7) 0.5591(3) 0.0370(11) Uani 1 1 d . .
H20A H 0.4875 1.1203 0.5712 0.056 Uiso 1 1 calc R U
H20B H 0.4844 1.2935 0.5389 0.056 Uiso 1 1 calc R U
H20C H 0.5149 1.2653 0.5954 0.056 Uiso 1 1 calc R U
B1 B 0.57594(15) 0.9823(7) 0.5929(2) 0.0266(10) Uani 1 1 d . .
H1 H 0.5573 1.0124 0.6242 0.032 Uiso 1 1 calc R U
C21 C 0.68355(18) 0.3508(7) 0.2409(3) 0.0410(12) Uani 1 1 d . .
C15 C 0.53761(17) 0.7079(9) 0.6758(3) 0.0450(14) Uani 1 1 d . .
H15A H 0.5541 0.7381 0.7117 0.067 Uiso 1 1 calc R U
H15B H 0.5226 0.6112 0.6850 0.067 Uiso 1 1 calc R U
H15C H 0.5198 0.7970 0.6650 0.067 Uiso 1 1 calc R U
C25 C 0.7171(3) 0.2308(10) 0.2589(4) 0.070(2) Uani 1 1 d . .
H25A H 0.7421 0.2859 0.2564 0.105 Uiso 1 1 calc R U
H25B H 0.7159 0.1385 0.2309 0.105 Uiso 1 1 calc R U
H25C H 0.7143 0.1925 0.3006 0.105 Uiso 1 1 calc R U
C6 C 0.72281(16) 1.0837(9) 0.5848(3) 0.0474(14) Uani 1 1 d . .
H6A H 0.7263 0.9877 0.5596 0.071 Uiso 1 1 calc R U
H6B H 0.7417 1.0820 0.6197 0.071 Uiso 1 1 calc R U
H6C H 0.7267 1.1811 0.5605 0.071 Uiso 1 1 calc R U
C22 C 0.6863(3) 0.3960(11) 0.1728(3) 0.069(2) Uani 1 1 d . .
H22A H 0.6670 0.4791 0.1617 0.104 Uiso 1 1 calc R U
H22B H 0.6814 0.2998 0.1476 0.104 Uiso 1 1 calc R U
H22C H 0.7124 0.4375 0.1662 0.104 Uiso 1 1 calc R U
C23 C 0.6433(3) 0.2810(14) 0.2486(6) 0.099(4) Uani 1 1 d . .
H23A H 0.6428 0.2259 0.2880 0.148 Uiso 1 1 calc R U
H23B H 0.6369 0.2037 0.2158 0.148 Uiso 1 1 calc R U
H23C H 0.6241 0.3686 0.2469 0.148 Uiso 1 1 calc R U

loop_
_atom_site_aniso_label
_atom_site_aniso_U_11
_atom_site_aniso_U_22
_atom_site_aniso_U_33
_atom_site_aniso_U_23
_atom_site_aniso_U_13
_atom_site_aniso_U_12
Au1 0.03194(11) 0.03226(11) 0.02429(10) -0.00426(7) 0.00086(7) -0.00340(8)
W1 0.02426(11) 0.02614(11) 0.01997(10) -0.00378(7) 0.00215(7) -0.00240(7)
Se1 0.0406(3) 0.0571(4) 0.0434(3) -0.0207(3) 0.0166(2) -0.0107(3)
Cl1 0.0383(6) 0.0540(8) 0.0409(6) -0.0133(6) -0.0016(5) -0.0108(6)
O2 0.070(3) 0.045(2) 0.051(2) 0.001(2) 0.023(2) -0.015(2)
O1 0.042(2) 0.057(3) 0.052(2) 0.002(2) 0.0060(19) 0.007(2)
N5 0.0277(18) 0.028(2) 0.0216(17) -0.0015(15) 0.0027(14) -0.0020(15)
N1 0.0258(18) 0.031(2) 0.0223(17) -0.0071(15) 0.0013(14) -0.0031(15)
N6 0.0244(17) 0.029(2) 0.0217(17) -0.0041(15) 0.0031(13) 0.0004(15)
N2 0.0301(19) 0.030(2) 0.0174(16) -0.0019(15) 0.0024(13) -0.0012(16)
N4 0.0254(19) 0.036(2) 0.0237(18) 0.0042(16) 0.0011(14) -0.0060(16)
N3 0.0287(19) 0.027(2) 0.0264(18) -0.0026(15) -0.0011(14) -0.0053(16)
C2 0.030(2) 0.057(3) 0.023(2) 0.010(2) -0.0056(17) -0.012(3)
C13 0.044(3) 0.035(3) 0.041(3) 0.008(2) -0.008(2) -0.015(2)
C3 0.030(2) 0.042(3) 0.047(3) -0.025(3) 0.008(2) -0.002(2)
C18 0.038(3) 0.035(3) 0.036(3) 0.000(2) -0.005(2) 0.005(2)
C1 0.028(2) 0.033(3) 0.034(2) -0.0029(19) -0.0007(18) -0.0037(19)
C5 0.036(3) 0.044(3) 0.033(2) -0.005(2) 0.001(2) 0.004(2)
C4 0.040(3) 0.047(3) 0.030(2) -0.005(2) 0.003(2) 0.003(2)
C8 0.041(3) 0.033(3) 0.029(2) -0.005(2) -0.009(2) -0.005(2)
C19 0.025(2) 0.032(2) 0.033(2) -0.0037(19) -0.0016(18) -0.0015(19)
C11 0.055(3) 0.028(3) 0.049(3) -0.002(2) 0.000(3) -0.002(2)
C7 0.029(2) 0.035(3) 0.032(2) -0.005(2) 0.0002(18) -0.002(2)
C9 0.040(3) 0.029(2) 0.024(2) -0.0026(18) -0.0030(19) -0.003(2)
C14 0.030(2) 0.044(3) 0.030(2) 0.010(2) -0.0038(19) -0.012(2)
C12 0.038(3) 0.031(3) 0.032(2) 0.003(2) -0.0096(19) -0.008(2)
C17 0.039(3) 0.036(3) 0.027(2) 0.002(2) 0.0002(19) 0.002(2)
C16 0.064(4) 0.058(4) 0.028(3) 0.013(3) 0.008(2) 0.017(3)
C10 0.052(3) 0.048(3) 0.025(2) -0.009(2) 0.003(2) 0.002(3)
C20 0.024(2) 0.039(3) 0.048(3) -0.007(2) 0.005(2) 0.003(2)
B1 0.027(2) 0.030(3) 0.023(2) 0.000(2) 0.0064(18) -0.002(2)
C21 0.043(3) 0.040(3) 0.040(3) -0.007(2) 0.001(2) 0.003(2)
C15 0.037(3) 0.065(4) 0.033(3) 0.011(3) 0.006(2) -0.014(3)
C25 0.085(6) 0.055(4) 0.068(5) -0.013(4) -0.023(4) 0.017(4)
C6 0.030(3) 0.062(4) 0.050(3) -0.014(3) -0.002(2) -0.011(3)
C22 0.095(6) 0.072(5) 0.041(3) -0.014(3) 0.000(4) 0.012(4)
C23 0.061(5) 0.097(7) 0.139(10) -0.046(7) 0.027(6) -0.034(5)

loop_
_atom_type_symbol
_atom_type_description
_atom_type_scat_dispersion_real
_atom_type_scat_dispersion_imag
_atom_type_scat_source
C C 0.0181 0.0091 'International Tables Vol C Tables 4.2.6.8 and 6.1.1.4'
H H 0.0000 0.0000 'International Tables Vol C Tables 4.2.6.8 and 6.1.1.4'
B B 0.0090 0.0039 'International Tables Vol C Tables 4.2.6.8 and 6.1.1.4'
N N 0.0311 0.0180 'International Tables Vol C Tables 4.2.6.8 and 6.1.1.4'
O O 0.0492 0.0322 'International Tables Vol C Tables 4.2.6.8 and 6.1.1.4'
Cl Cl 0.3639 0.7018 'International Tables Vol C Tables 4.2.6.8 and 6.1.1.4'
Se Se -0.7943 1.1372 'International Tables Vol C Tables 4.2.6.8 and 6.1.1.4'
W W -5.4734 5.5774 'International Tables Vol C Tables 4.2.6.8 and 6.1.1.4'
Au Au -4.4197 7.2980 'International Tables Vol C Tables 4.2.6.8 and 6.1.1.4'

loop_
_geom_angle_atom_site_label_1
_geom_angle_atom_site_label_2
_geom_angle_atom_site_label_3
_geom_angle
C1 Au1 Cl1 165.47(15)
C1 Au1 W1 42.00(15)
Cl1 Au1 W1 152.45(4)
C1 W1 C2 75.8(2)
C1 W1 C3 75.3(2)
C2 W1 C3 94.2(2)
C1 W1 N3 119.74(18)
C2 W1 N3 90.15(18)
C3 W1 N3 164.97(17)
C1 W1 N1 150.49(18)
C2 W1 N1 87.51(19)
C3 W1 N1 82.01(18)
N3 W1 N1 83.81(14)
C1 W1 N5 113.97(18)
C2 W1 N5 170.11(17)
C3 W1 N5 90.20(19)
N3 W1 N5 83.44(15)
N1 W1 N5 84.32(14)
C1 W1 Au1 44.81(15)
C2 W1 Au1 101.97(16)
C3 W1 Au1 108.91(15)
N3 W1 Au1 84.15(10)
N1 W1 Au1 164.68(10)
N5 W1 Au1 84.92(10)
C4 Se1 C1 101.8(2)
C17 N5 N6 107.0(4)
C17 N5 W1 133.7(3)
N6 N5 W1 119.1(3)
C7 N1 N2 107.6(4)
C7 N1 W1 134.6(3)
N2 N1 W1 117.8(3)
C19 N6 N5 109.1(4)
C19 N6 B1 130.2(4)
N5 N6 B1 120.4(4)
C9 N2 N1 108.6(4)
C9 N2 B1 129.6(4)
N1 N2 B1 121.7(4)
C14 N4 N3 108.8(4)
C14 N4 B1 130.7(4)
N3 N4 B1 120.2(4)
C12 N3 N4 107.7(4)
C12 N3 W1 132.7(4)
N4 N3 W1 119.0(3)
O1 C2 W1 178.3(5)
C14 C13 C12 106.6(5)
C14 C13 H13 126.7
C12 C13 H13 126.7
O2 C3 W1 179.9(8)
C19 C18 C17 105.9(5)
C19 C18 H18 127.1
C17 C18 H18 127.1
Se1 C1 W1 144.2(3)
Se1 C1 Au1 122.5(3)
W1 C1 Au1 93.2(2)
C4 C5 C21 178.4(7)
C5 C4 Se1 172.3(5)
C9 C8 C7 106.5(4)
C9 C8 H8 126.8
C7 C8 H8 126.8
N6 C19 C18 108.2(4)
N6 C19 C20 123.9(5)
C18 C19 C20 127.8(5)
C12 C11 H11A 109.5
C12 C11 H11B 109.5
H11A C11 H11B 109.5
C12 C11 H11C 109.5
H11A C11 H11C 109.5
H11B C11 H11C 109.5
N1 C7 C8 108.8(4)
N1 C7 C6 125.3(5)
C8 C7 C6 125.9(5)
N2 C9 C8 108.5(4)
N2 C9 C10 123.3(5)
C8 C9 C10 128.1(5)
N4 C14 C13 108.1(5)
N4 C14 C15 122.8(5)
C13 C14 C15 129.0(5)
N3 C12 C13 108.8(5)
N3 C12 C11 124.0(5)
C13 C12 C11 127.1(5)
N5 C17 C18 109.9(4)
N5 C17 C16 123.1(5)
C18 C17 C16 127.1(5)
C17 C16 H16A 109.5
C17 C16 H16B 109.5
H16A C16 H16B 109.5
C17 C16 H16C 109.5
H16A C16 H16C 109.5
H16B C16 H16C 109.5
C9 C10 H10A 109.5
C9 C10 H10B 109.5
H10A C10 H10B 109.5
C9 C10 H10C 109.5
H10A C10 H10C 109.5
H10B C10 H10C 109.5
C19 C20 H20A 109.5
C19 C20 H20B 109.5
H20A C20 H20B 109.5
C19 C20 H20C 109.5
H20A C20 H20C 109.5
H20B C20 H20C 109.5
N6 B1 N4 110.0(4)
N6 B1 N2 109.6(4)
N4 B1 N2 107.4(4)
N6 B1 H1 109.9
N4 B1 H1 109.9
N2 B1 H1 109.9
C5 C21 C23 107.2(6)
C5 C21 C22 110.4(6)
C23 C21 C22 107.6(7)
C5 C21 C25 109.7(5)
C23 C21 C25 113.6(7)
C22 C21 C25 108.3(6)
C14 C15 H15A 109.5
C14 C15 H15B 109.5
H15A C15 H15B 109.5
C14 C15 H15C 109.5
H15A C15 H15C 109.5
H15B C15 H15C 109.5
C21 C25 H25A 109.5
C21 C25 H25B 109.5
H25A C25 H25B 109.5
C21 C25 H25C 109.5
H25A C25 H25C 109.5
H25B C25 H25C 109.5
C7 C6 H6A 109.5
C7 C6 H6B 109.5
H6A C6 H6B 109.5
C7 C6 H6C 109.5
H6A C6 H6C 109.5
H6B C6 H6C 109.5
C21 C22 H22A 109.5
C21 C22 H22B 109.5
H22A C22 H22B 109.5
C21 C22 H22C 109.5
H22A C22 H22C 109.5
H22B C22 H22C 109.5
C21 C23 H23A 109.5
C21 C23 H23B 109.5
H23A C23 H23B 109.5
C21 C23 H23C 109.5
H23A C23 H23C 109.5
H23B C23 H23C 109.5

loop_
_geom_bond_atom_site_label_1
_geom_bond_atom_site_label_2
_geom_bond_distance
Au1 C1 2.006(5)
Au1 Cl1 2.2794(13)
Au1 W1 2.8418(3)
W1 C1 1.905(5)
W1 C2 2.050(6)
W1 C3 2.057(6)
W1 N3 2.209(4)
W1 N1 2.210(4)
W1 N5 2.212(4)
Se1 C4 1.820(6)
Se1 C1 1.875(5)
O2 C3 1.049(7)
O1 C2 1.074(7)
N5 C17 1.333(6)
N5 N6 1.378(5)
N1 C7 1.343(6)
N1 N2 1.376(5)
N6 C19 1.352(6)
N6 B1 1.525(6)
N2 C9 1.350(6)
N2 B1 1.548(6)
N4 C14 1.350(6)
N4 N3 1.381(6)
N4 B1 1.541(7)
N3 C12 1.337(7)
C13 C14 1.376(9)
C13 C12 1.396(8)
C13 H13 0.9300
C18 C19 1.374(7)
C18 C17 1.394(8)
C18 H18 0.9300
C5 C4 1.198(8)
C5 C21 1.482(8)
C8 C9 1.369(8)
C8 C7 1.394(7)
C8 H8 0.9300
C19 C20 1.503(7)
C11 C12 1.483(8)
C11 H11A 0.9600
C11 H11B 0.9600
C11 H11C 0.9600
C7 C6 1.492(7)
C9 C10 1.499(7)
C14 C15 1.506(8)
C17 C16 1.495(7)
C16 H16A 0.9600
C16 H16B 0.9600
C16 H16C 0.9600
C10 H10A 0.9600
C10 H10B 0.9600
C10 H10C 0.9600
C20 H20A 0.9600
C20 H20B 0.9600
C20 H20C 0.9600
B1 H1 0.9800
C21 C23 1.492(10)
C21 C22 1.520(9)
C21 C25 1.527(9)
C15 H15A 0.9600
C15 H15B 0.9600
C15 H15C 0.9600
C25 H25A 0.9600
C25 H25B 0.9600
C25 H25C 0.9600
C6 H6A 0.9600
C6 H6B 0.9600
C6 H6C 0.9600
C22 H22A 0.9600
C22 H22B 0.9600
C22 H22C 0.9600
C23 H23A 0.9600
C23 H23B 0.9600
C23 H23C 0.9600
